data_4317747
loop_
_publ_author_name
'Jos\'e S. Casas'
'Mar\'ia V. Casta\~no'
'Eduardo E. Castellano'
'Javier Ellena'
'Mar\'ia S. Garc\'ia-Tasende'
'\'Angeles Gato'
'Agust\'in S\'anchez'
'Luisa M. Sanju\'an'
'Jos\'e Sordo'

_publ_section_title
;
 Metal-Induced Cyclization of Thiosemicarbazones Derived from \b-Keto
 Amides and \b-Keto Esters: Open-Chain and Cyclized Ligands in Zinc(II)
 Complexes
;
_journal_name_full 'Inorganic Chemistry'
_journal_page_first 1550
_journal_page_last 1557
_journal_paper_doi 10.1021/ic0111942
_journal_volume 41
_journal_year 2002
_chemical_formula_sum 'C12 H16 N4 O2 S'
_chemical_formula_weight 280.35
_chemical_name_systematic
;
 ?
;
_space_group_IT_number 15
_symmetry_cell_setting monoclinic
_symmetry_space_group_name_Hall '-C 2yc'
_symmetry_space_group_name_H-M 'C 1 2/c 1'
_atom_sites_solution_hydrogens geom
_atom_sites_solution_primary direct
_atom_sites_solution_secondary difmap
_audit_creation_method SHELXL-97
_cell_angle_alpha 90.00
_cell_angle_beta 109.43(2)
_cell_angle_gamma 90.00
_cell_formula_units_Z 8
_cell_length_a 23.950(7)
_cell_length_b 8.6790(10)
_cell_length_c 13.778(3)
_cell_measurement_reflns_used 25
_cell_measurement_temperature 293(2)
_cell_measurement_theta_max 30
_cell_measurement_theta_min 18
_cell_volume 2700.8(11)
_computing_structure_refinement 'SHELXL-97 (Sheldrick, 1997)'
_computing_structure_solution 'SHELXS-97 (Sheldrick, 1990)'
_diffrn_ambient_temperature 293(2)
_diffrn_measured_fraction_theta_full 0.979
_diffrn_measured_fraction_theta_max 0.979
_diffrn_measurement_device_type 'Enraf Nonius CAD4'
_diffrn_measurement_method 'non-profiled omega/2theta scans'
_diffrn_radiation_monochromator graphite
_diffrn_radiation_source 'fine-focus sealed tube'
_diffrn_radiation_type CuK\a
_diffrn_radiation_wavelength 1.54184
_diffrn_reflns_av_R_equivalents 0.0694
_diffrn_reflns_av_sigmaI/netI 0.0188
_diffrn_reflns_limit_h_max 26
_diffrn_reflns_limit_h_min -28
_diffrn_reflns_limit_k_max 10
_diffrn_reflns_limit_k_min 0
_diffrn_reflns_limit_l_max 16
_diffrn_reflns_limit_l_min 0
_diffrn_reflns_number 2469
_diffrn_reflns_theta_full 66.92
_diffrn_reflns_theta_max 66.92
_diffrn_reflns_theta_min 3.91
_diffrn_standards_decay_% 20
_diffrn_standards_interval_count 41
_diffrn_standards_interval_time 30
_diffrn_standards_number 1
_exptl_absorpt_coefficient_mu 2.180
_exptl_absorpt_correction_T_max 0.8280
_exptl_absorpt_correction_T_min 0.7799
_exptl_absorpt_correction_type psi-scan
_exptl_crystal_colour colourless
_exptl_crystal_density_diffrn 1.379
_exptl_crystal_density_method 'not measured'
_exptl_crystal_description prism
_exptl_crystal_F_000 1184
_exptl_crystal_size_max 0.12
_exptl_crystal_size_mid 0.10
_exptl_crystal_size_min 0.09
_refine_diff_density_max 0.367
_refine_diff_density_min -0.389
_refine_diff_density_rms 0.069
_refine_ls_extinction_coef 0.00071(17)
_refine_ls_extinction_expression Fc^*^=kFc[1+0.001xFc^2^\l^3^/sin(2\q)]^-1/4^
_refine_ls_extinction_method SHELXL
_refine_ls_goodness_of_fit_ref 1.020
_refine_ls_hydrogen_treatment mixed
_refine_ls_matrix_type full
_refine_ls_number_parameters 175
_refine_ls_number_reflns 2368
_refine_ls_number_restraints 0
_refine_ls_restrained_S_all 1.020
_refine_ls_R_factor_all 0.0639
_refine_ls_R_factor_gt 0.0532
_refine_ls_shift/su_max 0.000
_refine_ls_shift/su_mean 0.000
_refine_ls_structure_factor_coef Fsqd
_refine_ls_weighting_details 'calc w=1/[\s^2^(Fo^2^)+(0.1139P)^2^+2.3556P] where P=(Fo^2^+2Fc^2^)/3'
_refine_ls_weighting_scheme calc
_refine_ls_wR_factor_gt 0.1533
_refine_ls_wR_factor_ref 0.1658
_reflns_number_gt 1934
_reflns_number_total 2368
_reflns_threshold_expression >2sigma(I)
_cod_data_source_file ic0111942_3.cif
_cod_data_source_block HTSC3
_cod_original_cell_volume 2700.8(10)
_cod_database_code 4317747

loop_
_symmetry_equiv_pos_as_xyz
'x, y, z'
'-x, y, -z+1/2'
'x+1/2, y+1/2, z'
'-x+1/2, y+1/2, -z+1/2'
'-x, -y, -z'
'x, -y, z-1/2'
'-x+1/2, -y+1/2, -z'
'x+1/2, -y+1/2, z-1/2'

loop_
_atom_site_label
_atom_site_type_symbol
_atom_site_fract_x
_atom_site_fract_y
_atom_site_fract_z
_atom_site_U_iso_or_equiv
_atom_site_adp_type
_atom_site_occupancy
_atom_site_symmetry_multiplicity
_atom_site_calc_flag
_atom_site_refinement_flags
_atom_site_disorder_assembly
_atom_site_disorder_group
S1 S 0.29212(4) 0.06497(8) 0.59404(6) 0.0679(3) Uani 1 1 d . . .
O2 O 0.49026(7) 0.35680(19) 0.86666(13) 0.0446(4) Uani 1 1 d . . .
O1 O 0.42172(9) 0.8854(2) 0.84053(18) 0.0685(7) Uani 1 1 d . . .
N4 N 0.43938(8) 0.6293(2) 0.83258(15) 0.0404(5) Uani 1 1 d . . .
H14 H 0.4222 0.5428 0.8113 0.048 Uiso 1 1 calc R . .
N3 N 0.33169(8) 0.4644(2) 0.72988(15) 0.0410(5) Uani 1 1 d . . .
N2 N 0.30363(8) 0.3498(2) 0.66164(15) 0.0413(5) Uani 1 1 d . . .
H21 H 0.2736 0.3713 0.6083 0.050 Uiso 1 1 calc R . .
N1 N 0.36740(9) 0.1765(2) 0.76605(17) 0.0492(6) Uani 1 1 d . . .
H11 H 0.3819 0.2505 0.8085 0.059 Uiso 1 1 calc R . .
H12 H 0.3814 0.0848 0.7800 0.059 Uiso 1 1 calc R . .
C6 C 0.50177(10) 0.6249(3) 0.87584(17) 0.0384(5) Uani 1 1 d . . .
C11 C 0.53754(12) 0.7541(3) 0.9013(2) 0.0519(6) Uani 1 1 d . . .
H111 H 0.5208 0.8516 0.8861 0.062 Uiso 1 1 calc R . .
C10 C 0.59821(12) 0.7390(4) 0.9493(2) 0.0604(8) Uani 1 1 d . . .
H101 H 0.6220 0.8263 0.9666 0.073 Uiso 1 1 calc R . .
C9 C 0.62308(11) 0.5958(4) 0.9713(2) 0.0561(7) Uani 1 1 d . . .
H91 H 0.6636 0.5863 1.0049 0.067 Uiso 1 1 calc R . .
C8 C 0.58867(11) 0.4660(3) 0.94409(19) 0.0479(6) Uani 1 1 d . . .
H81 H 0.6062 0.3691 0.9578 0.057 Uiso 1 1 calc R . .
C7 C 0.52796(10) 0.4785(3) 0.89630(16) 0.0383(5) Uani 1 1 d . . .
C12 C 0.51599(12) 0.2060(3) 0.8850(2) 0.0537(7) Uani 1 1 d . . .
H121 H 0.5450 0.1963 0.8513 0.081 Uiso 1 1 calc R . .
H122 H 0.4856 0.1300 0.8584 0.081 Uiso 1 1 calc R . .
H123 H 0.5346 0.1908 0.9577 0.081 Uiso 1 1 calc R . .
C4 C 0.40376(11) 0.7523(3) 0.82072(18) 0.0433(6) Uani 1 1 d . . .
C3 C 0.33767(11) 0.7259(3) 0.7885(2) 0.0527(7) Uani 1 1 d . . .
H31 H 0.3282 0.7112 0.8510 0.063 Uiso 1 1 calc R . .
H32 H 0.3188 0.8211 0.7577 0.063 Uiso 1 1 calc R . .
C2 C 0.30785(10) 0.5980(3) 0.71643(17) 0.0373(5) Uani 1 1 d . . .
C5 C 0.25035(11) 0.6382(3) 0.6360(2) 0.0515(7) Uani 1 1 d . . .
H51 H 0.2566 0.6554 0.5715 0.077 Uiso 1 1 calc R . .
H52 H 0.2346 0.7300 0.6560 0.077 Uiso 1 1 calc R . .
H53 H 0.2228 0.5550 0.6287 0.077 Uiso 1 1 calc R . .
C1 C 0.32371(10) 0.2037(3) 0.67941(18) 0.0395(5) Uani 1 1 d . . .

loop_
_atom_site_aniso_label
_atom_site_aniso_U_11
_atom_site_aniso_U_22
_atom_site_aniso_U_33
_atom_site_aniso_U_23
_atom_site_aniso_U_13
_atom_site_aniso_U_12
S1 0.0831(6) 0.0293(4) 0.0609(5) -0.0055(3) -0.0166(4) 0.0043(3)
O2 0.0379(8) 0.0287(9) 0.0568(10) 0.0034(7) 0.0021(7) 0.0027(6)
O1 0.0586(12) 0.0249(9) 0.0915(15) -0.0016(10) -0.0159(10) 0.0009(8)
N4 0.0374(10) 0.0239(10) 0.0496(11) -0.0002(8) 0.0010(8) -0.0002(7)
N3 0.0409(10) 0.0240(10) 0.0462(11) -0.0003(8) -0.0012(8) 0.0022(8)
N2 0.0397(10) 0.0251(10) 0.0464(11) 0.0031(8) -0.0027(8) 0.0034(8)
N1 0.0453(11) 0.0262(11) 0.0579(13) 0.0030(9) -0.0072(9) 0.0033(8)
C6 0.0360(11) 0.0369(13) 0.0367(11) 0.0018(9) 0.0045(9) -0.0031(9)
C11 0.0492(14) 0.0376(14) 0.0622(16) 0.0007(12) 0.0095(11) -0.0072(11)
C10 0.0476(14) 0.0589(18) 0.0684(18) -0.0094(15) 0.0108(13) -0.0216(13)
C9 0.0357(12) 0.069(2) 0.0555(15) -0.0052(14) 0.0046(11) -0.0081(12)
C8 0.0381(12) 0.0532(15) 0.0463(13) 0.0022(11) 0.0059(10) 0.0036(11)
C7 0.0364(11) 0.0385(13) 0.0356(11) 0.0015(9) 0.0059(9) -0.0026(9)
C12 0.0498(14) 0.0331(13) 0.0660(17) 0.0008(12) 0.0029(12) 0.0102(11)
C4 0.0480(13) 0.0257(12) 0.0416(12) 0.0006(9) -0.0046(9) 0.0020(9)
C3 0.0439(13) 0.0315(13) 0.0665(16) -0.0089(12) -0.0032(11) 0.0079(10)
C2 0.0363(11) 0.0292(12) 0.0405(11) 0.0015(9) 0.0046(9) 0.0035(9)
C5 0.0424(13) 0.0428(15) 0.0543(14) -0.0049(11) -0.0038(11) 0.0118(11)
C1 0.0381(11) 0.0271(12) 0.0473(12) 0.0027(9) 0.0061(9) 0.0006(9)

loop_
_atom_type_symbol
_atom_type_description
_atom_type_scat_dispersion_real
_atom_type_scat_dispersion_imag
_atom_type_scat_source
C C 0.0181 0.0091 'International Tables Vol C Tables 4.2.6.8 and 6.1.1.4'
H H 0.0000 0.0000 'International Tables Vol C Tables 4.2.6.8 and 6.1.1.4'
N N 0.0311 0.0180 'International Tables Vol C Tables 4.2.6.8 and 6.1.1.4'
O O 0.0492 0.0322 'International Tables Vol C Tables 4.2.6.8 and 6.1.1.4'
S S 0.3331 0.5567 'International Tables Vol C Tables 4.2.6.8 and 6.1.1.4'

loop_
_geom_angle_atom_site_label_1
_geom_angle_atom_site_label_2
_geom_angle_atom_site_label_3
_geom_angle
_geom_angle_site_symmetry_1
_geom_angle_site_symmetry_3
_geom_angle_publ_flag
C7 O2 C12 116.90(18) . . ?
C4 N4 C6 127.8(2) . . ?
C2 N3 N2 117.52(19) . . ?
C1 N2 N3 119.35(18) . . ?
C11 C6 C7 119.0(2) . . ?
C11 C6 N4 124.3(2) . . ?
C7 C6 N4 116.6(2) . . ?
C6 C11 C10 120.4(3) . . ?
C9 C10 C11 120.1(3) . . ?
C10 C9 C8 120.5(2) . . ?
C9 C8 C7 120.3(3) . . ?
O2 C7 C8 124.6(2) . . ?
O2 C7 C6 115.77(19) . . ?
C8 C7 C6 119.6(2) . . ?
O1 C4 N4 123.9(2) . . ?
O1 C4 C3 117.5(2) . . ?
N4 C4 C3 118.4(2) . . ?
C2 C3 C4 121.8(2) . . ?
N3 C2 C5 125.2(2) . . ?
N3 C2 C3 118.9(2) . . ?
C5 C2 C3 115.9(2) . . ?
N1 C1 N2 117.3(2) . . ?
N1 C1 S1 122.84(18) . . ?
N2 C1 S1 119.80(17) . . ?

loop_
_geom_bond_atom_site_label_1
_geom_bond_atom_site_label_2
_geom_bond_distance
_geom_bond_site_symmetry_2
_geom_bond_publ_flag
S1 C1 1.677(2) . ?
O2 C7 1.361(3) . ?
O2 C12 1.433(3) . ?
O1 C4 1.231(3) . ?
N4 C4 1.342(3) . ?
N4 C6 1.413(3) . ?
N3 C2 1.279(3) . ?
N3 N2 1.380(3) . ?
N2 C1 1.349(3) . ?
N1 C1 1.321(3) . ?
C6 C11 1.383(3) . ?
C6 C7 1.404(3) . ?
C11 C10 1.388(4) . ?
C10 C9 1.368(4) . ?
C9 C8 1.372(4) . ?
C8 C7 1.386(3) . ?
C4 C3 1.512(3) . ?
C3 C2 1.501(3) . ?
C2 C5 1.494(3) . ?

loop_
_geom_hbond_atom_site_label_D
_geom_hbond_atom_site_label_H
_geom_hbond_atom_site_label_A
_geom_hbond_distance_DH
_geom_hbond_distance_HA
_geom_hbond_distance_DA
_geom_hbond_angle_DHA
_geom_hbond_site_symmetry_A
N4 H14 N3 0.86 2.19 2.877(3) 136.6 .
N2 H21 S1 0.86 2.76 3.583(2) 159.9 7_556
N1 H11 O2 0.86 2.62 3.212(3) 127.3 .
N1 H12 O1 0.86 2.02 2.871(3) 169.0 1_545
N1 H11 N3 0.86 2.28 2.634(3) 104.8 .
N4 H14 O2 0.86 2.24 2.631(2) 107.5 .

loop_
_geom_torsion_atom_site_label_1
_geom_torsion_atom_site_label_2
_geom_torsion_atom_site_label_3
_geom_torsion_atom_site_label_4
_geom_torsion
_geom_torsion_site_symmetry_1
_geom_torsion_site_symmetry_2
_geom_torsion_site_symmetry_3
_geom_torsion_site_symmetry_4
_geom_torsion_publ_flag
C2 N3 N2 C1 -172.9(2) . . . . ?
C4 N4 C6 C11 -9.2(4) . . . . ?
C4 N4 C6 C7 169.0(2) . . . . ?
C7 C6 C11 C10 -2.1(4) . . . . ?
N4 C6 C11 C10 176.0(2) . . . . ?
C6 C11 C10 C9 0.4(5) . . . . ?
C11 C10 C9 C8 1.5(5) . . . . ?
C10 C9 C8 C7 -1.6(4) . . . . ?
C12 O2 C7 C8 -1.2(3) . . . . ?
C12 O2 C7 C6 179.0(2) . . . . ?
C9 C8 C7 O2 -179.9(2) . . . . ?
C9 C8 C7 C6 -0.1(4) . . . . ?
C11 C6 C7 O2 -178.2(2) . . . . ?
N4 C6 C7 O2 3.5(3) . . . . ?
C11 C6 C7 C8 1.9(3) . . . . ?
N4 C6 C7 C8 -176.4(2) . . . . ?
C6 N4 C4 O1 5.3(4) . . . . ?
C6 N4 C4 C3 -170.1(2) . . . . ?
O1 C4 C3 C2 149.7(3) . . . . ?
N4 C4 C3 C2 -34.6(4) . . . . ?
N2 N3 C2 C5 3.3(4) . . . . ?
N2 N3 C2 C3 -179.2(2) . . . . ?
C4 C3 C2 N3 44.2(4) . . . . ?
C4 C3 C2 C5 -138.1(3) . . . . ?
N3 N2 C1 N1 4.4(3) . . . . ?
N3 N2 C1 S1 -176.97(17) . . . . ?

loop_
_cod_related_entry_id
_cod_related_entry_database
_cod_related_entry_code
1 ChemSpider 7915118
